data_4038483
loop_
_publ_author_name
'Neal, Taylor A.'
'Eippert, Allyson B.'
'Chivington, Austin'
'Jamison, Andrew'
'Chukwuma, Chukwunalu'
'Moore, Curtis E.'
'Neal, Jennifer F.'
'Allen, Heather C.'
'Wysocki, Laura M.'
'Paul, Noel Michael'
'Badjic, Jovica D.'

_publ_section_title
;
 One-Pot Aldol Cascade for the Preparation of Isospiropyrans, Flavylium
 Salts and bis-Spiropyrans.
;
_journal_name_full 'The Journal of organic chemistry'
_journal_paper_doi 10.1021/acs.joc.0c00825
_journal_year 2020
_chemical_formula_moiety 'C24 H15 Cl3 O3, C2 H3 N'
_chemical_formula_sum 'C26 H18 Cl3 N O3'
_chemical_formula_weight 498.76
_space_group_crystal_system monoclinic
_space_group_IT_number 14
_space_group_name_Hall '-P 2ybc'
_space_group_name_H-M_alt 'P 1 21/c 1'
_atom_sites_solution_hydrogens geom
_atom_sites_solution_primary dual
_atom_sites_solution_secondary difmap
_audit_creation_date 2020-03-18
_audit_creation_method
;
Olex2 1.2
(compiled 2018.05.29 svn.r3508 for OlexSys, GUI svn.r5506)
;
_cell_angle_alpha 90
_cell_angle_beta 96.6440(10)
_cell_angle_gamma 90
_cell_formula_units_Z 4
_cell_length_a 10.7830(2)
_cell_length_b 9.0950(2)
_cell_length_c 22.4992(4)
_cell_measurement_reflns_used 9899
_cell_measurement_temperature 100
_cell_measurement_theta_max 74.526
_cell_measurement_theta_min 3.956
_cell_volume 2191.71(7)
_computing_cell_refinement 'SAINT V8.38A (Bruker, 2017)'
_computing_data_collection 'APEX3 v2018.7-2 (Bruker, 2018)'
_computing_data_reduction 'SAINT V8.38A (Bruker, 2017)'
_computing_molecular_graphics 'Olex2 (Dolomanov et al., 2009)'
_computing_publication_material 'Olex2 (Dolomanov et al., 2009)'
_computing_structure_refinement 'ShelXL (Sheldrick, 2015)'
_computing_structure_solution 'ShelXT (Sheldrick, 2015)'
_diffrn_ambient_temperature 100
_diffrn_detector 'Bruker Photon II area detector'
_diffrn_detector_area_resol_mean 10.5
_diffrn_detector_type 'CMOS area detector'
_diffrn_measured_fraction_theta_full 0.996
_diffrn_measured_fraction_theta_max 0.981
_diffrn_measurement_device 'Kappa Four-Circle Diffractometer'
_diffrn_measurement_device_type 'Bruker D8 Venture'
_diffrn_measurement_method '\w and \f scans'
_diffrn_radiation_monochromator 'Double Bounce Multilayer Mirrors'
_diffrn_radiation_probe x-ray
_diffrn_radiation_type CuK\a
_diffrn_radiation_wavelength 1.54178
_diffrn_reflns_av_R_equivalents 0.0269
_diffrn_reflns_av_unetI/netI 0.0196
_diffrn_reflns_Laue_measured_fraction_full 0.996
_diffrn_reflns_Laue_measured_fraction_max 0.981
_diffrn_reflns_limit_h_max 13
_diffrn_reflns_limit_h_min -13
_diffrn_reflns_limit_k_max 11
_diffrn_reflns_limit_k_min -9
_diffrn_reflns_limit_l_max 27
_diffrn_reflns_limit_l_min -28
_diffrn_reflns_number 20163
_diffrn_reflns_point_group_measured_fraction_full 0.996
_diffrn_reflns_point_group_measured_fraction_max 0.981
_diffrn_reflns_theta_full 68.000
_diffrn_reflns_theta_max 74.555
_diffrn_reflns_theta_min 3.956
_diffrn_source 'microfocus sealed X-ray tube'
_diffrn_source_type 'Incoatec I\mus'
_diffrn_standards_number 0
_exptl_absorpt_coefficient_mu 4.043
_exptl_absorpt_correction_T_max 0.3260
_exptl_absorpt_correction_T_min 0.1942
_exptl_absorpt_correction_type multi-scan
_exptl_absorpt_process_details
'SADABS-2016/2 (Bruker,2016/2) was used for absorption correction. wR2(int) was 0.0748 before and 0.0456 after correction. The Ratio of minimum to maximum transmission is 0.5957. The \l/2 correction factor is Not present.'
_exptl_crystal_colour Colorless
_exptl_crystal_colour_primary Colorless
_exptl_crystal_density_diffrn 1.512
_exptl_crystal_description Block
_exptl_crystal_F_000 1024
_exptl_crystal_size_max 0.197
_exptl_crystal_size_mid 0.153
_exptl_crystal_size_min 0.118
_refine_diff_density_max 1.052
_refine_diff_density_min -0.547
_refine_diff_density_rms 0.057
_refine_ls_extinction_method none
_refine_ls_goodness_of_fit_ref 1.053
_refine_ls_hydrogen_treatment constr
_refine_ls_matrix_type full
_refine_ls_number_parameters 301
_refine_ls_number_reflns 4420
_refine_ls_number_restraints 0
_refine_ls_restrained_S_all 1.053
_refine_ls_R_factor_all 0.0386
_refine_ls_R_factor_gt 0.0359
_refine_ls_shift/su_max 0.001
_refine_ls_shift/su_mean 0.000
_refine_ls_structure_factor_coef Fsqd
_refine_ls_weighting_details 'w=1/[\s^2^(Fo^2^)+(0.0428P)^2^+1.9865P] where P=(Fo^2^+2Fc^2^)/3'
_refine_ls_weighting_scheme calc
_refine_ls_wR_factor_gt 0.0923
_refine_ls_wR_factor_ref 0.0946
_reflns_Friedel_coverage 0.000
_reflns_number_gt 4146
_reflns_number_total 4420
_reflns_threshold_expression 'I > 2\s(I)'
_cod_data_source_file jo0c00825_si_002.cif
_cod_data_source_block Badjic_TN_ChloroClosed
_cod_depositor_comments
;
The following automatic conversions were performed:

data item '_diffrn_radiation_probe' value 'X-ray' was changed to
'x-ray' in accordance with the
/home/data/users/saulius/crontab/automatic-downloads/rss-feeds/ACS/lib/dictionaries/cif_core.dic
dictionary named 'cif_core.dic' version 2.4.2 last updated on
2011-04-26.

Automatic conversion script
Id: cif_fix_values 7556 2019-12-06 15:28:31Z antanas 
;
_cod_database_code 4038483
_shelx_shelxl_version_number 2018/3
_shelx_space_group_comment
;
The symmetry employed for this shelxl refinement is uniquely defined
by the following loop, which should always be used as a source of
symmetry information in preference to the above space-group names.
They are only intended as comments.
;
_shelx_estimated_absorpt_t_max 0.647
_shelx_estimated_absorpt_t_min 0.503
_olex2_refinement_description
;
1. Fixed Uiso
 At 1.2 times of:
  All C(H) groups
 At 1.5 times of:
  All C(H,H,H) groups, All O(H) groups
2.a Aromatic/amide H refined with riding coordinates:
 C2(H2), C3(H3A), C5(H5), C8(H8), C12(H12), C13(H13), C15(H15), C17(H17),
 C21(H21), C22(H22), C24(H24)
2.b Idealised Me refined as rotating group:
 C16(H16A,H16B,H16C), C2S(H2SA,H2SB,H2SC)
2.c Idealised tetrahedral OH refined as rotating group:
 O3(H3)
;
_olex2_submission_special_instructions 'No special instructions were received'

loop_
_space_group_symop_operation_xyz
'x, y, z'
'-x, y+1/2, -z+1/2'
'-x, -y, -z'
'x, -y-1/2, z-1/2'

loop_
_atom_site_label
_atom_site_type_symbol
_atom_site_fract_x
_atom_site_fract_y
_atom_site_fract_z
_atom_site_U_iso_or_equiv
_atom_site_adp_type
_atom_site_occupancy
_atom_site_site_symmetry_order
_atom_site_calc_flag
_atom_site_refinement_flags_posn
_atom_site_refinement_flags_adp
_atom_site_refinement_flags_occupancy
_atom_site_disorder_assembly
_atom_site_disorder_group
Cl1 Cl 0.25793(6) -0.12611(6) 0.47587(2) 0.04164(15) Uani 1 1 d . . . . .
Cl2 Cl 0.69029(4) -0.02915(5) 0.08372(2) 0.02871(12) Uani 1 1 d . . . . .
Cl3 Cl -0.07632(4) 0.70219(5) 0.03396(2) 0.02846(12) Uani 1 1 d . . . . .
O1 O 0.32876(12) 0.05289(14) 0.23127(5) 0.0223(3) Uani 1 1 d . . . . .
O2 O 0.26650(11) 0.35388(14) 0.11697(5) 0.0227(3) Uani 1 1 d . . . . .
O3 O 0.13495(13) 0.51777(15) 0.27486(6) 0.0281(3) Uani 1 1 d . . . . .
H3 H 0.090510 0.551144 0.300043 0.042 Uiso 1 1 calc GR . . . .
C1 C 0.31443(17) 0.0154(2) 0.28929(8) 0.0234(4) Uani 1 1 d . . . . .
C2 C 0.22537(18) -0.0900(2) 0.29755(9) 0.0281(4) Uani 1 1 d . . . . .
H2 H 0.176196 -0.131578 0.263958 0.034 Uiso 1 1 calc R . . . .
C3 C 0.20797(19) -0.1349(2) 0.35516(9) 0.0318(4) Uani 1 1 d . . . . .
H3A H 0.146608 -0.206506 0.361374 0.038 Uiso 1 1 calc R . . . .
C4 C 0.2818(2) -0.0733(2) 0.40324(9) 0.0316(4) Uani 1 1 d . . . . .
C5 C 0.37360(19) 0.0280(2) 0.39567(8) 0.0287(4) Uani 1 1 d . . . . .
H5 H 0.424230 0.066541 0.429450 0.034 Uiso 1 1 calc R . . . .
C6 C 0.39195(17) 0.0741(2) 0.33779(8) 0.0242(4) Uani 1 1 d . . . . .
C7 C 0.49186(17) 0.1745(2) 0.32519(8) 0.0242(4) Uani 1 1 d . . . . .
C8 C 0.49011(16) 0.2275(2) 0.26968(8) 0.0219(3) Uani 1 1 d . . . . .
H8 H 0.558271 0.285765 0.260241 0.026 Uiso 1 1 calc R . . . .
C9 C 0.38380(16) 0.19794(18) 0.22153(7) 0.0195(3) Uani 1 1 d . . . . .
C10 C 0.42770(15) 0.18694(19) 0.16068(7) 0.0189(3) Uani 1 1 d . . . . .
C11 C 0.36580(15) 0.26190(19) 0.11228(7) 0.0200(3) Uani 1 1 d . . . . .
C12 C 0.40163(16) 0.2473(2) 0.05495(8) 0.0226(4) Uani 1 1 d . . . . .
H12 H 0.358333 0.299231 0.022275 0.027 Uiso 1 1 calc R . . . .
C13 C 0.50057(16) 0.1566(2) 0.04612(8) 0.0225(3) Uani 1 1 d . . . . .
H13 H 0.524988 0.144373 0.007179 0.027 Uiso 1 1 calc R . . . .
C14 C 0.56432(16) 0.0832(2) 0.09475(8) 0.0216(3) Uani 1 1 d . . . . .
C15 C 0.52923(16) 0.09770(19) 0.15154(7) 0.0212(3) Uani 1 1 d . . . . .
H15 H 0.573903 0.047246 0.184254 0.025 Uiso 1 1 calc R . . . .
C16 C 0.59388(18) 0.2144(2) 0.37376(8) 0.0307(4) Uani 1 1 d . . . . .
H16A H 0.657267 0.273288 0.356769 0.046 Uiso 1 1 calc GR . . . .
H16B H 0.632281 0.124528 0.391462 0.046 Uiso 1 1 calc GR . . . .
H16C H 0.558622 0.271486 0.404718 0.046 Uiso 1 1 calc GR . . . .
C17 C 0.28547(15) 0.31471(19) 0.22219(7) 0.0197(3) Uani 1 1 d . . . . .
H17 H 0.259611 0.341496 0.259670 0.024 Uiso 1 1 calc R . . . .
C18 C 0.23224(15) 0.38310(19) 0.17326(7) 0.0195(3) Uani 1 1 d . . . . .
C19 C 0.13270(15) 0.49593(19) 0.16876(8) 0.0202(3) Uani 1 1 d . . . . .
C20 C 0.08645(16) 0.5598(2) 0.21901(8) 0.0226(3) Uani 1 1 d . . . . .
C21 C -0.00701(17) 0.6662(2) 0.21149(8) 0.0253(4) Uani 1 1 d . . . . .
H21 H -0.036391 0.709076 0.245741 0.030 Uiso 1 1 calc R . . . .
C22 C -0.05780(17) 0.7106(2) 0.15507(8) 0.0249(4) Uani 1 1 d . . . . .
H22 H -0.121955 0.782658 0.150288 0.030 Uiso 1 1 calc R . . . .
C23 C -0.01303(16) 0.6476(2) 0.10563(8) 0.0231(4) Uani 1 1 d . . . . .
C24 C 0.07998(16) 0.54266(19) 0.11168(8) 0.0220(3) Uani 1 1 d . . . . .
H24 H 0.108778 0.501479 0.076978 0.026 Uiso 1 1 calc R . . . .
N1S N -0.02194(18) 0.5776(2) 0.36563(8) 0.0378(4) Uani 1 1 d . . . . .
C1S C -0.08534(19) 0.5317(2) 0.39816(9) 0.0311(4) Uani 1 1 d . . . . .
C2S C -0.1656(2) 0.4715(3) 0.44012(11) 0.0386(5) Uani 1 1 d . . . . .
H2SA H -0.252946 0.494716 0.426247 0.058 Uiso 1 1 calc GR . . . .
H2SB H -0.142885 0.514861 0.479761 0.058 Uiso 1 1 calc GR . . . .
H2SC H -0.154958 0.364615 0.442520 0.058 Uiso 1 1 calc GR . . . .

loop_
_atom_site_aniso_label
_atom_site_aniso_U_11
_atom_site_aniso_U_22
_atom_site_aniso_U_33
_atom_site_aniso_U_23
_atom_site_aniso_U_13
_atom_site_aniso_U_12
Cl1 0.0604(3) 0.0376(3) 0.0313(3) 0.0130(2) 0.0240(2) 0.0137(2)
Cl2 0.0260(2) 0.0380(3) 0.0225(2) -0.00251(17) 0.00430(16) 0.01096(17)
Cl3 0.0293(2) 0.0279(2) 0.0266(2) 0.00234(16) -0.00373(16) 0.00424(17)
O1 0.0277(6) 0.0203(6) 0.0193(6) 0.0013(5) 0.0042(5) -0.0022(5)
O2 0.0251(6) 0.0265(7) 0.0168(6) 0.0019(5) 0.0039(4) 0.0070(5)
O3 0.0358(7) 0.0312(7) 0.0186(6) 0.0008(5) 0.0082(5) 0.0098(6)
C1 0.0263(8) 0.0209(9) 0.0242(8) 0.0045(7) 0.0080(7) 0.0063(7)
C2 0.0301(9) 0.0234(9) 0.0318(10) 0.0015(7) 0.0074(7) 0.0021(7)
C3 0.0359(10) 0.0238(10) 0.0385(11) 0.0066(8) 0.0161(8) 0.0027(8)
C4 0.0419(11) 0.0293(10) 0.0262(9) 0.0083(8) 0.0153(8) 0.0110(8)
C5 0.0350(10) 0.0292(10) 0.0229(9) 0.0029(7) 0.0077(7) 0.0091(8)
C6 0.0273(9) 0.0243(9) 0.0214(8) 0.0023(7) 0.0050(7) 0.0080(7)
C7 0.0263(9) 0.0258(9) 0.0206(8) -0.0016(7) 0.0028(7) 0.0053(7)
C8 0.0214(8) 0.0242(9) 0.0204(8) -0.0019(7) 0.0034(6) 0.0017(7)
C9 0.0231(8) 0.0177(8) 0.0179(8) 0.0011(6) 0.0035(6) -0.0004(6)
C10 0.0210(8) 0.0187(8) 0.0171(8) -0.0013(6) 0.0029(6) -0.0024(6)
C11 0.0197(8) 0.0203(8) 0.0201(8) -0.0005(6) 0.0032(6) 0.0001(6)
C12 0.0250(8) 0.0246(9) 0.0180(8) 0.0011(7) 0.0016(6) 0.0007(7)
C13 0.0246(8) 0.0263(9) 0.0174(8) -0.0020(7) 0.0058(6) -0.0007(7)
C14 0.0196(8) 0.0234(9) 0.0221(8) -0.0029(7) 0.0039(6) 0.0018(6)
C15 0.0229(8) 0.0215(9) 0.0188(8) 0.0005(6) 0.0012(6) 0.0002(7)
C16 0.0312(10) 0.0372(11) 0.0227(9) -0.0033(8) -0.0013(7) 0.0032(8)
C17 0.0210(8) 0.0205(8) 0.0182(8) -0.0004(6) 0.0048(6) -0.0007(6)
C18 0.0199(8) 0.0200(8) 0.0194(8) -0.0020(6) 0.0054(6) -0.0021(6)
C19 0.0204(8) 0.0182(8) 0.0223(8) 0.0001(6) 0.0034(6) -0.0013(6)
C20 0.0249(8) 0.0209(9) 0.0227(8) 0.0018(7) 0.0055(7) -0.0008(7)
C21 0.0260(9) 0.0237(9) 0.0273(9) -0.0018(7) 0.0081(7) 0.0009(7)
C22 0.0230(8) 0.0206(9) 0.0312(9) 0.0016(7) 0.0033(7) 0.0020(7)
C23 0.0225(8) 0.0219(9) 0.0241(8) 0.0020(7) -0.0003(6) -0.0015(7)
C24 0.0226(8) 0.0214(9) 0.0223(8) -0.0009(7) 0.0037(6) -0.0018(7)
N1S 0.0418(10) 0.0378(10) 0.0358(9) 0.0003(8) 0.0127(8) 0.0061(8)
C1S 0.0337(10) 0.0279(10) 0.0324(10) -0.0043(8) 0.0072(8) 0.0047(8)
C2S 0.0375(11) 0.0350(12) 0.0461(12) -0.0020(9) 0.0165(9) -0.0016(9)

loop_
_atom_type_symbol
_atom_type_description
_atom_type_scat_dispersion_real
_atom_type_scat_dispersion_imag
_atom_type_scat_source
C C 0.0181 0.0091 'International Tables Vol C Tables 4.2.6.8 and 6.1.1.4'
H H 0.0000 0.0000 'International Tables Vol C Tables 4.2.6.8 and 6.1.1.4'
Cl Cl 0.3639 0.7018 'International Tables Vol C Tables 4.2.6.8 and 6.1.1.4'
N N 0.0311 0.0180 'International Tables Vol C Tables 4.2.6.8 and 6.1.1.4'
O O 0.0492 0.0322 'International Tables Vol C Tables 4.2.6.8 and 6.1.1.4'

loop_
_geom_angle_atom_site_label_1
_geom_angle_atom_site_label_2
_geom_angle_atom_site_label_3
_geom_angle
_geom_angle_site_symmetry_1
_geom_angle_site_symmetry_3
_geom_angle_publ_flag
C1 O1 C9 117.06(13) . . ?
C11 O2 C18 118.69(13) . . ?
C20 O3 H3 109.5 . . ?
O1 C1 C2 117.08(17) . . ?
O1 C1 C6 121.48(16) . . ?
C2 C1 C6 121.32(17) . . ?
C1 C2 H2 120.1 . . ?
C1 C2 C3 119.90(19) . . ?
C3 C2 H2 120.1 . . ?
C2 C3 H3A 120.6 . . ?
C4 C3 C2 118.76(19) . . ?
C4 C3 H3A 120.6 . . ?
C3 C4 Cl1 119.00(16) . . ?
C5 C4 Cl1 118.97(16) . . ?
C5 C4 C3 122.03(17) . . ?
C4 C5 H5 120.2 . . ?
C4 C5 C6 119.66(19) . . ?
C6 C5 H5 120.2 . . ?
C1 C6 C5 118.26(18) . . ?
C1 C6 C7 118.21(16) . . ?
C5 C6 C7 123.46(17) . . ?
C6 C7 C16 120.19(16) . . ?
C8 C7 C6 118.31(16) . . ?
C8 C7 C16 121.49(18) . . ?
C7 C8 H8 118.8 . . ?
C7 C8 C9 122.32(16) . . ?
C9 C8 H8 118.8 . . ?
O1 C9 C8 109.78(13) . . ?
O1 C9 C10 104.52(13) . . ?
O1 C9 C17 109.55(13) . . ?
C10 C9 C8 111.90(14) . . ?
C17 C9 C8 110.24(14) . . ?
C17 C9 C10 110.69(14) . . ?
C11 C10 C9 120.55(15) . . ?
C11 C10 C15 118.92(15) . . ?
C15 C10 C9 120.51(15) . . ?
O2 C11 C10 123.20(15) . . ?
O2 C11 C12 115.55(15) . . ?
C10 C11 C12 121.26(16) . . ?
C11 C12 H12 120.3 . . ?
C13 C12 C11 119.43(16) . . ?
C13 C12 H12 120.3 . . ?
C12 C13 H13 120.3 . . ?
C12 C13 C14 119.49(16) . . ?
C14 C13 H13 120.3 . . ?
C13 C14 Cl2 119.44(13) . . ?
C15 C14 Cl2 119.37(14) . . ?
C15 C14 C13 121.19(16) . . ?
C10 C15 H15 120.2 . . ?
C14 C15 C10 119.70(16) . . ?
C14 C15 H15 120.2 . . ?
C7 C16 H16A 109.5 . . ?
C7 C16 H16B 109.5 . . ?
C7 C16 H16C 109.5 . . ?
H16A C16 H16B 109.5 . . ?
H16A C16 H16C 109.5 . . ?
H16B C16 H16C 109.5 . . ?
C9 C17 H17 118.0 . . ?
C18 C17 C9 123.91(15) . . ?
C18 C17 H17 118.0 . . ?
O2 C18 C19 109.78(14) . . ?
C17 C18 O2 121.99(15) . . ?
C17 C18 C19 128.23(15) . . ?
C20 C19 C18 123.44(15) . . ?
C24 C19 C18 118.98(15) . . ?
C24 C19 C20 117.57(16) . . ?
O3 C20 C19 119.36(16) . . ?
O3 C20 C21 120.22(16) . . ?
C21 C20 C19 120.41(16) . . ?
C20 C21 H21 119.4 . . ?
C22 C21 C20 121.20(17) . . ?
C22 C21 H21 119.4 . . ?
C21 C22 H22 120.7 . . ?
C21 C22 C23 118.56(17) . . ?
C23 C22 H22 120.7 . . ?
C22 C23 Cl3 119.17(14) . . ?
C24 C23 Cl3 119.28(14) . . ?
C24 C23 C22 121.55(16) . . ?
C19 C24 H24 119.6 . . ?
C23 C24 C19 120.71(16) . . ?
C23 C24 H24 119.6 . . ?
N1S C1S C2S 179.3(2) . . ?
C1S C2S H2SA 109.5 . . ?
C1S C2S H2SB 109.5 . . ?
C1S C2S H2SC 109.5 . . ?
H2SA C2S H2SB 109.5 . . ?
H2SA C2S H2SC 109.5 . . ?
H2SB C2S H2SC 109.5 . . ?

loop_
_geom_bond_atom_site_label_1
_geom_bond_atom_site_label_2
_geom_bond_distance
_geom_bond_site_symmetry_2
_geom_bond_publ_flag
Cl1 C4 1.7506(19) . ?
Cl2 C14 1.7403(17) . ?
Cl3 C23 1.7487(18) . ?
O1 C1 1.375(2) . ?
O1 C9 1.473(2) . ?
O2 C11 1.372(2) . ?
O2 C18 1.386(2) . ?
O3 H3 0.8400 . ?
O3 C20 1.359(2) . ?
C1 C2 1.384(3) . ?
C1 C6 1.401(3) . ?
C2 H2 0.9500 . ?
C2 C3 1.392(3) . ?
C3 H3A 0.9500 . ?
C3 C4 1.385(3) . ?
C4 C5 1.377(3) . ?
C5 H5 0.9500 . ?
C5 C6 1.404(3) . ?
C6 C7 1.465(3) . ?
C7 C8 1.337(3) . ?
C7 C16 1.503(3) . ?
C8 H8 0.9500 . ?
C8 C9 1.508(2) . ?
C9 C10 1.503(2) . ?
C9 C17 1.502(2) . ?
C10 C11 1.389(2) . ?
C10 C15 1.397(2) . ?
C11 C12 1.395(2) . ?
C12 H12 0.9500 . ?
C12 C13 1.381(2) . ?
C13 H13 0.9500 . ?
C13 C14 1.394(2) . ?
C14 C15 1.380(2) . ?
C15 H15 0.9500 . ?
C16 H16A 0.9800 . ?
C16 H16B 0.9800 . ?
C16 H16C 0.9800 . ?
C17 H17 0.9500 . ?
C17 C18 1.335(2) . ?
C18 C19 1.480(2) . ?
C19 C20 1.412(2) . ?
C19 C24 1.409(2) . ?
C20 C21 1.393(3) . ?
C21 H21 0.9500 . ?
C21 C22 1.383(3) . ?
C22 H22 0.9500 . ?
C22 C23 1.387(3) . ?
C23 C24 1.380(3) . ?
C24 H24 0.9500 . ?
N1S C1S 1.137(3) . ?
C1S C2S 1.459(3) . ?
C2S H2SA 0.9800 . ?
C2S H2SB 0.9800 . ?
C2S H2SC 0.9800 . ?

loop_
_geom_hbond_atom_site_label_D
_geom_hbond_atom_site_label_H
_geom_hbond_atom_site_label_A
_geom_hbond_distance_DH
_geom_hbond_distance_HA
_geom_hbond_distance_DA
_geom_hbond_angle_DHA
_geom_hbond_site_symmetry_A
_geom_hbond_publ_flag
O3 H3 N1S 0.84 2.03 2.851(2) 165.6 . yes
